data_4349410
loop_
_publ_author_name
'Yogendra, Sivathmeehan'
'Hennersdorf, Felix'
'Weigand, Jan J.'

_publ_section_title
;
 Nitrogen-Phosphorus(III)-Chalcogen Macrocycles for the Synthesis of
 Polynuclear Silver(I) Sandwich Complexes.
;
_journal_issue 15
_journal_name_full 'Inorganic chemistry'
_journal_page_first 8698
_journal_page_last 8704
_journal_paper_doi 10.1021/acs.inorgchem.7b00141
_journal_volume 56
_journal_year 2017
_chemical_formula_moiety 'C52 H52 Ag2 N4 P8 S4, 2(C F3 O3 S), C H2 Cl2'
_chemical_formula_sum 'C55 H54 Ag2 Cl2 F6 N4 O6 P8 S6'
_chemical_formula_weight 1707.78
_space_group_crystal_system monoclinic
_space_group_IT_number 14
_space_group_name_Hall '-P 2yn'
_space_group_name_H-M_alt 'P 1 21/n 1'
_atom_sites_solution_hydrogens geom
_audit_creation_date 2016-07-06
_audit_creation_method
;
Olex2 1.2
(compiled 2015.09.30 svn.r3233 for OlexSys, GUI svn.r5103)
;
_cell_angle_alpha 90
_cell_angle_beta 94.1997(6)
_cell_angle_gamma 90
_cell_formula_units_Z 2
_cell_length_a 10.89505(8)
_cell_length_b 16.55095(12)
_cell_length_c 18.80048(13)
_cell_measurement_reflns_used 14902
_cell_measurement_temperature 100.00(10)
_cell_measurement_theta_max 76.3200
_cell_measurement_theta_min 4.5380
_cell_volume 3381.06(4)
_computing_cell_refinement 'CrysAlisPro 1.171.38.41 (Rigaku OD, 2015)'
_computing_data_collection 'CrysAlisPro 1.171.38.41 (Rigaku OD, 2015)'
_computing_data_reduction 'CrysAlisPro 1.171.38.41 (Rigaku OD, 2015)'
_computing_molecular_graphics 'Olex2 (Dolomanov et al., 2009)'
_computing_publication_material 'Olex2 (Dolomanov et al., 2009)'
_computing_structure_refinement 'ShelXL (Sheldrick, 2015)'
_computing_structure_solution 'ShelXT (Sheldrick, 2015)'
_diffrn_ambient_environment N~2~
_diffrn_ambient_temperature 100.00(10)
_diffrn_detector 'CCD plate'
_diffrn_detector_area_resol_mean 5.2850
_diffrn_detector_type AtlasS2
_diffrn_measured_fraction_theta_full 1.000
_diffrn_measured_fraction_theta_max 0.990
_diffrn_measurement_details
;
List of Runs (angles in degrees, time in seconds):

  # Type    Start    End  Width  t~exp~   \w     \q     \k     \f   Frames
#--------------------------------------------------------------------------
  1  \w     10.00  65.00   1.00    1.00    --   42.50 -38.00 120.00   55
  2  \w     72.00 178.00   1.00    4.00    --  111.00  15.00  90.00  106
  3  \w    131.00 178.00   1.00    4.00    --  111.00  30.00 120.00   47
  4  \w    103.00 177.00   1.00    4.00    --  111.00 125.00 150.00   74
  5  \w     94.00 135.00   1.00    4.00    --  111.00 -30.00  60.00   41
  6  \w     70.00  97.00   1.00    4.00    --  111.00 -94.00 -60.00   27
  7  \w    106.00 138.00   1.00    4.00    --  111.00 -61.00-120.00   32
  8  \w     86.00 139.00   1.00    4.00    --  111.00 -61.00-180.00   53
  9  \w     50.00  94.00   1.00    4.00    --  111.00 -94.00 -30.00   44
 10  \w     51.00 139.00   1.00    4.00    --  111.00 -61.00  30.00   88
 11  \w     41.00  91.00   1.00    4.00    --  111.00-107.00-129.00   50
 12  \w     40.00  91.00   1.00    4.00    --  111.00 -45.00-150.00   51
 13  \w     30.00 108.00   1.00    4.00    --  111.00 -94.00-120.00   78
 14  \w    -40.00   0.00   1.00    1.00    --  -38.50  38.00-180.00   40
 15  \w    -69.00 -17.00   1.00    1.00    --  -38.50  77.00 -60.00   52
 16  \w    -68.00  34.00   1.00    1.00    --  -38.50  77.00  60.00  102
;
_diffrn_measurement_device 'four-circle diffractometer'
_diffrn_measurement_device_type 'SuperNova, Dual, Cu at zero, AtlasS2'
_diffrn_measurement_method '\w scans'
_diffrn_orient_matrix_type 'CrysAlisPro convention (1999,Acta A55,543-557)'
_diffrn_orient_matrix_UB_11 0.1360277000
_diffrn_orient_matrix_UB_12 0.0154597000
_diffrn_orient_matrix_UB_13 0.0247473000
_diffrn_orient_matrix_UB_21 0.0139323000
_diffrn_orient_matrix_UB_22 -0.0889654000
_diffrn_orient_matrix_UB_23 0.0233215000
_diffrn_orient_matrix_UB_31 0.0377744000
_diffrn_orient_matrix_UB_32 -0.0226645000
_diffrn_orient_matrix_UB_33 -0.0747352000
_diffrn_radiation_monochromator mirror
_diffrn_radiation_probe x-ray
_diffrn_radiation_type CuK\a
_diffrn_radiation_wavelength 1.54184
_diffrn_reflns_av_R_equivalents 0.0228
_diffrn_reflns_av_unetI/netI 0.0250
_diffrn_reflns_Laue_measured_fraction_full 1.000
_diffrn_reflns_Laue_measured_fraction_max 0.990
_diffrn_reflns_limit_h_max 13
_diffrn_reflns_limit_h_min -13
_diffrn_reflns_limit_k_max 20
_diffrn_reflns_limit_k_min -19
_diffrn_reflns_limit_l_max 12
_diffrn_reflns_limit_l_min -23
_diffrn_reflns_number 19726
_diffrn_reflns_point_group_measured_fraction_full 1.000
_diffrn_reflns_point_group_measured_fraction_max 0.990
_diffrn_reflns_theta_full 67.684
_diffrn_reflns_theta_max 76.556
_diffrn_reflns_theta_min 3.562
_diffrn_source 'micro-focus sealed X-ray tube'
_diffrn_source_type 'SuperNova (Cu) X-ray Source'
_exptl_absorpt_coefficient_mu 9.478
_exptl_absorpt_correction_T_max 0.549
_exptl_absorpt_correction_T_min 0.208
_exptl_absorpt_correction_type gaussian
_exptl_absorpt_process_details
;
CrysAlisPro 1.171.38.41 (Rigaku Oxford Diffraction, 2015)
Numerical absorption correction based on gaussian integration over
			a multifaceted crystal model
Empirical absorption correction using spherical harmonics,
 implemented in SCALE3 ABSPACK scaling algorithm.
;
_exptl_crystal_colour 'clear colourless'
_exptl_crystal_colour_lustre clear
_exptl_crystal_colour_primary colourless
_exptl_crystal_density_diffrn 1.677
_exptl_crystal_description block
_exptl_crystal_F_000 1716
_exptl_crystal_size_max 0.381
_exptl_crystal_size_mid 0.126
_exptl_crystal_size_min 0.098
_refine_diff_density_max 0.784
_refine_diff_density_min -0.682
_refine_diff_density_rms 0.069
_refine_ls_extinction_method none
_refine_ls_goodness_of_fit_ref 1.051
_refine_ls_hydrogen_treatment constr
_refine_ls_matrix_type full
_refine_ls_number_parameters 417
_refine_ls_number_reflns 7032
_refine_ls_number_restraints 0
_refine_ls_restrained_S_all 1.051
_refine_ls_R_factor_all 0.0250
_refine_ls_R_factor_gt 0.0245
_refine_ls_shift/su_max 0.002
_refine_ls_shift/su_mean 0.000
_refine_ls_structure_factor_coef Fsqd
_refine_ls_weighting_details 'w=1/[\s^2^(Fo^2^)+(0.0326P)^2^+2.3480P] where P=(Fo^2^+2Fc^2^)/3'
_refine_ls_weighting_scheme calc
_refine_ls_wR_factor_gt 0.0625
_refine_ls_wR_factor_ref 0.0629
_reflns_Friedel_coverage 0.000
_reflns_number_gt 6875
_reflns_number_total 7032
_reflns_threshold_expression 'I > 2\s(I)'
_cod_data_source_file '[Ag2{(PPh)4S2(NMe)2}][OTf]2x2CH2Cl2_file042_file025.cif'
_cod_data_source_block Ag2S
_cod_database_code 4349410
_chemical_oxdiff_formula 'C108 H104 Ag4 F12 N8 O12 P16 S12 '
_shelx_space_group_comment
;
The symmetry employed for this shelxl refinement is uniquely defined
by the following loop, which should always be used as a source of
symmetry information in preference to the above space-group names.
They are only intended as comments.
;
_reflns_odcompleteness_completeness 99.97
_reflns_odcompleteness_iscentric 1
_reflns_odcompleteness_theta 66.97
_olex2_refinement_description
;
1. Fixed Uiso
 At 1.2 times of:
  All C(H) groups, All C(H,H) groups
 At 1.5 times of:
  All C(H,H,H) groups
2. Others
 Fixed Sof: Cl1(0.5) C22(0.5) H22A(0.5) H22B(0.5) Cl2(0.5)
3.a Secondary CH2 refined with riding coordinates:
 C22(H22A,H22B)
3.b Aromatic/amide H refined with riding coordinates:
 C6(H6), C2(H2), C8(H8), C00N(H00N), C3(H3), C9(H9), C4(H4), C5(H5), C10(H10),
 C00W(H00W), C00X(H00X), C18(H18), C14(H14), C010(H010), C12(H12), C15(H15),
 C013(H013), C11(H11), C16(H16), C17(H17)
3.c Idealised Me refined as rotating group:
 C20(H20A,H20B,H20C), C19(H19A,H19B,H19C)
;
_shelx_shelxl_version_number 2014/7
_olex2_submission_special_instructions 'No special instructions were received'
_oxdiff_exptl_absorpt_empirical_details
;
Empirical correction (ABSPACK) includes:
- Absorption correction using spherical harmonics
- Frame scaling
;
_oxdiff_exptl_absorpt_empirical_full_max 1.417
_oxdiff_exptl_absorpt_empirical_full_min 0.695

loop_
_space_group_symop_operation_xyz
'x, y, z'
'-x+1/2, y+1/2, -z+1/2'
'-x, -y, -z'
'x-1/2, -y-1/2, z-1/2'

loop_
_atom_site_label
_atom_site_type_symbol
_atom_site_fract_x
_atom_site_fract_y
_atom_site_fract_z
_atom_site_U_iso_or_equiv
_atom_site_adp_type
_atom_site_occupancy
_atom_site_site_symmetry_order
_atom_site_calc_flag
_atom_site_refinement_flags_posn
_atom_site_refinement_flags_occupancy
_atom_site_disorder_assembly
_atom_site_disorder_group
Ag1 Ag 0.37943(2) 0.46078(2) 0.49565(2) 0.01754(5) Uani 1 1 d . . . .
S2 S 0.38923(4) 0.61602(3) 0.64745(2) 0.01710(9) Uani 1 1 d . . . .
P4 P 0.52726(4) 0.65455(3) 0.58133(2) 0.01390(9) Uani 1 1 d . . . .
S1 S 0.79303(4) 0.49943(3) 0.67421(2) 0.01866(9) Uani 1 1 d . . . .
P3 P 0.77545(4) 0.60389(3) 0.60674(2) 0.01532(9) Uani 1 1 d . . . .
P2 P 0.64650(4) 0.44142(3) 0.61464(2) 0.01528(9) Uani 1 1 d . . . .
P1 P 0.39340(4) 0.49127(3) 0.62212(2) 0.01402(9) Uani 1 1 d . . . .
S3 S 0.21011(5) 0.14536(3) 0.60209(3) 0.02272(10) Uani 1 1 d . . . .
Cl1 Cl -0.11445(19) 0.43004(15) 0.47388(11) 0.0391(4) Uani 0.5 1 d . P A -1
F1 F 0.00434(12) 0.09455(9) 0.53536(8) 0.0376(3) Uani 1 1 d . . . .
F2 F 0.11480(13) 0.00034(8) 0.58714(9) 0.0384(3) Uani 1 1 d . . . .
F3 F 0.16789(14) 0.05327(10) 0.48888(8) 0.0416(4) Uani 1 1 d . . . .
O2 O 0.33018(14) 0.10898(9) 0.61183(9) 0.0292(3) Uani 1 1 d . . . .
O3 O 0.20230(17) 0.21555(9) 0.55669(8) 0.0330(4) Uani 1 1 d . . . .
O1 O 0.14487(15) 0.15148(9) 0.66601(8) 0.0292(3) Uani 1 1 d . . . .
N2 N 0.65905(14) 0.66075(9) 0.63514(8) 0.0166(3) Uani 1 1 d . . . .
N1 N 0.52197(15) 0.45001(10) 0.66370(8) 0.0176(3) Uani 1 1 d . . . .
C1 C 0.27120(17) 0.45436(11) 0.67370(10) 0.0159(3) Uani 1 1 d . . . .
C6 C 0.22931(18) 0.49592(11) 0.73177(10) 0.0196(4) Uani 1 1 d . . . .
H6 H 0.2632 0.5457 0.7451 0.023 Uiso 1 1 calc R . . .
C2 C 0.22101(17) 0.37956(11) 0.65408(10) 0.0196(4) Uani 1 1 d . . . .
H2 H 0.2483 0.3521 0.6151 0.023 Uiso 1 1 calc R . . .
C00L C 0.48173(17) 0.76005(11) 0.57208(9) 0.0175(3) Uani 1 1 d . . . .
C8 C 0.59141(18) 0.27810(12) 0.62350(10) 0.0214(4) Uani 1 1 d . . . .
H8 H 0.5105 0.2952 0.6259 0.026 Uiso 1 1 calc R . . .
C00N C 0.35855(18) 0.78315(12) 0.56397(10) 0.0209(4) Uani 1 1 d . . . .
H00N H 0.2968 0.7444 0.5643 0.025 Uiso 1 1 calc R . . .
C7 C 0.68640(17) 0.33503(11) 0.62339(10) 0.0179(3) Uani 1 1 d . . . .
C13 C 0.90952(17) 0.66255(11) 0.63805(10) 0.0179(3) Uani 1 1 d . . . .
C3 C 0.12961(18) 0.34593(12) 0.69314(11) 0.0225(4) Uani 1 1 d . . . .
H3 H 0.0971 0.2955 0.6808 0.027 Uiso 1 1 calc R . . .
C9 C 0.6178(2) 0.19615(12) 0.62006(11) 0.0242(4) Uani 1 1 d . . . .
H9 H 0.5546 0.1584 0.6201 0.029 Uiso 1 1 calc R . . .
C20 C 0.66288(19) 0.69758(13) 0.70676(10) 0.0244(4) Uani 1 1 d . . . .
H20A H 0.6040 0.7407 0.7068 0.037 Uiso 1 1 calc GR . . .
H20B H 0.7438 0.7186 0.7191 0.037 Uiso 1 1 calc GR . . .
H20C H 0.6434 0.6574 0.7410 0.037 Uiso 1 1 calc GR . . .
C4 C 0.08742(17) 0.38764(12) 0.75020(11) 0.0215(4) Uani 1 1 d . . . .
H4 H 0.0258 0.3654 0.7758 0.026 Uiso 1 1 calc R . . .
C5 C 0.13670(19) 0.46264(12) 0.76955(11) 0.0216(4) Uani 1 1 d . . . .
H5 H 0.1076 0.4906 0.8078 0.026 Uiso 1 1 calc R . . .
C10 C 0.7385(2) 0.17081(12) 0.61661(11) 0.0256(4) Uani 1 1 d . . . .
H10 H 0.7561 0.1159 0.6143 0.031 Uiso 1 1 calc R . . .
C00W C 0.3282(2) 0.86452(13) 0.55532(11) 0.0249(4) Uani 1 1 d . . . .
H00W H 0.2460 0.8800 0.5498 0.030 Uiso 1 1 calc R . . .
C00X C 0.57407(19) 0.81819(12) 0.56926(11) 0.0245(4) Uani 1 1 d . . . .
H00X H 0.6564 0.8028 0.5727 0.029 Uiso 1 1 calc R . . .
C18 C 0.93257(19) 0.73007(13) 0.59649(11) 0.0266(4) Uani 1 1 d . . . .
H18 H 0.8818 0.7414 0.5558 0.032 Uiso 1 1 calc R . . .
C14 C 0.98611(18) 0.64591(13) 0.69862(10) 0.0224(4) Uani 1 1 d . . . .
H14 H 0.9708 0.6013 0.7267 0.027 Uiso 1 1 calc R . . .
C010 C 0.4199(2) 0.92241(12) 0.55488(11) 0.0256(4) Uani 1 1 d . . . .
H010 H 0.3993 0.9768 0.5503 0.031 Uiso 1 1 calc R . . .
C12 C 0.80753(18) 0.30901(12) 0.61997(10) 0.0221(4) Uani 1 1 d . . . .
H12 H 0.8710 0.3466 0.6199 0.027 Uiso 1 1 calc R . . .
C15 C 1.08618(19) 0.69634(14) 0.71735(11) 0.0260(4) Uani 1 1 d . . . .
H15 H 1.1381 0.6848 0.7575 0.031 Uiso 1 1 calc R . . .
C013 C 0.5425(2) 0.89916(13) 0.56129(12) 0.0289(4) Uani 1 1 d . . . .
H013 H 0.6039 0.9380 0.5603 0.035 Uiso 1 1 calc R . . .
C11 C 0.83330(19) 0.22681(13) 0.61663(11) 0.0257(4) Uani 1 1 d . . . .
H11 H 0.9141 0.2094 0.6144 0.031 Uiso 1 1 calc R . . .
C16 C 1.10803(18) 0.76302(14) 0.67643(12) 0.0262(4) Uani 1 1 d . . . .
H16 H 1.1744 0.7967 0.6892 0.031 Uiso 1 1 calc R . . .
C19 C 0.53596(19) 0.44005(14) 0.74208(10) 0.0247(4) Uani 1 1 d . . . .
H19A H 0.6037 0.4045 0.7546 0.037 Uiso 1 1 calc GR . . .
H19B H 0.4618 0.4175 0.7584 0.037 Uiso 1 1 calc GR . . .
H19C H 0.5514 0.4917 0.7642 0.037 Uiso 1 1 calc GR . . .
C17 C 1.0312(2) 0.78022(14) 0.61602(13) 0.0308(5) Uani 1 1 d . . . .
H17 H 1.0461 0.8255 0.5886 0.037 Uiso 1 1 calc R . . .
C21 C 0.12024(19) 0.06948(13) 0.55063(12) 0.0277(4) Uani 1 1 d . . . .
C22 C 0.0175(4) 0.4517(4) 0.5316(3) 0.0382(12) Uani 0.5 1 d . P A -1
H22A H -0.0051 0.4505 0.5805 0.046 Uiso 0.5 1 calc R P A -1
H22B H 0.0786 0.4099 0.5264 0.046 Uiso 0.5 1 calc R P A -1
Cl2 Cl 0.0819(2) 0.54519(15) 0.51462(16) 0.0490(6) Uani 0.5 1 d . P A -1

loop_
_atom_site_aniso_label
_atom_site_aniso_U_11
_atom_site_aniso_U_22
_atom_site_aniso_U_33
_atom_site_aniso_U_23
_atom_site_aniso_U_13
_atom_site_aniso_U_12
Ag1 0.01857(8) 0.01982(8) 0.01399(7) -0.00235(4) -0.00041(5) 0.00078(5)
S2 0.0176(2) 0.01366(19) 0.0206(2) -0.00173(15) 0.00490(15) 0.00063(15)
P4 0.01370(19) 0.0130(2) 0.01483(19) -0.00056(15) -0.00007(15) 0.00181(15)
S1 0.0174(2) 0.0172(2) 0.0204(2) 0.00306(15) -0.00491(16) 0.00058(15)
P3 0.01400(19) 0.0156(2) 0.01594(19) 0.00041(15) -0.00171(15) 0.00110(16)
P2 0.0137(2) 0.0150(2) 0.0169(2) 0.00111(16) -0.00020(16) 0.00215(16)
P1 0.01382(19) 0.0136(2) 0.01460(19) -0.00089(15) 0.00057(15) 0.00121(15)
S3 0.0263(2) 0.0163(2) 0.0242(2) -0.00336(17) -0.00742(17) 0.00338(17)
Cl1 0.0285(9) 0.0587(14) 0.0300(7) 0.0050(8) 0.0020(6) 0.0204(8)
F1 0.0232(6) 0.0413(8) 0.0463(8) -0.0150(6) -0.0107(5) 0.0082(6)
F2 0.0351(7) 0.0208(6) 0.0583(9) -0.0082(6) -0.0036(6) -0.0008(5)
F3 0.0355(7) 0.0498(9) 0.0393(8) -0.0260(7) 0.0023(6) -0.0026(6)
O2 0.0232(7) 0.0241(7) 0.0388(8) -0.0018(6) -0.0072(6) 0.0026(6)
O3 0.0512(10) 0.0210(7) 0.0247(7) -0.0002(6) -0.0109(7) 0.0053(7)
O1 0.0370(8) 0.0239(7) 0.0259(7) -0.0043(6) -0.0033(6) 0.0061(6)
N2 0.0168(7) 0.0173(7) 0.0153(7) -0.0027(6) -0.0019(5) 0.0011(6)
N1 0.0168(7) 0.0200(7) 0.0162(7) 0.0014(6) 0.0018(6) 0.0035(6)
C1 0.0141(8) 0.0154(8) 0.0181(8) 0.0012(6) -0.0005(6) 0.0010(6)
C6 0.0215(9) 0.0166(8) 0.0210(9) -0.0019(7) 0.0041(7) -0.0024(7)
C2 0.0203(9) 0.0164(8) 0.0220(9) -0.0034(7) 0.0012(7) 0.0014(7)
C00L 0.0211(9) 0.0152(8) 0.0164(8) 0.0007(6) 0.0029(6) 0.0039(7)
C8 0.0184(9) 0.0214(9) 0.0244(9) 0.0009(7) 0.0005(7) 0.0016(7)
C00N 0.0223(9) 0.0186(9) 0.0218(9) 0.0000(7) 0.0012(7) 0.0030(7)
C7 0.0195(9) 0.0164(8) 0.0176(8) 0.0007(6) -0.0009(6) 0.0041(7)
C13 0.0147(8) 0.0183(8) 0.0202(8) -0.0005(7) -0.0008(6) 0.0009(7)
C3 0.0209(9) 0.0149(8) 0.0312(10) -0.0003(7) -0.0012(8) -0.0027(7)
C9 0.0300(10) 0.0190(9) 0.0233(9) 0.0010(7) -0.0004(8) -0.0019(8)
C20 0.0246(9) 0.0295(10) 0.0184(9) -0.0089(8) -0.0031(7) 0.0037(8)
C4 0.0162(8) 0.0214(9) 0.0270(9) 0.0064(7) 0.0023(7) -0.0004(7)
C5 0.0230(9) 0.0207(9) 0.0218(9) -0.0007(7) 0.0060(7) 0.0018(7)
C10 0.0347(11) 0.0180(9) 0.0233(9) -0.0016(7) -0.0034(8) 0.0073(8)
C00W 0.0271(10) 0.0230(10) 0.0248(9) 0.0024(8) 0.0037(8) 0.0105(8)
C00X 0.0229(9) 0.0196(9) 0.0316(10) 0.0036(8) 0.0064(8) 0.0019(8)
C18 0.0224(9) 0.0291(11) 0.0269(10) 0.0082(8) -0.0072(8) -0.0044(8)
C14 0.0206(9) 0.0242(10) 0.0216(9) 0.0024(7) -0.0042(7) -0.0011(7)
C010 0.0384(11) 0.0155(9) 0.0238(9) 0.0025(7) 0.0075(8) 0.0069(8)
C12 0.0186(9) 0.0225(9) 0.0249(9) -0.0025(7) -0.0013(7) 0.0022(7)
C15 0.0198(9) 0.0337(11) 0.0235(9) -0.0010(8) -0.0056(7) 0.0006(8)
C013 0.0330(11) 0.0187(10) 0.0358(11) 0.0050(8) 0.0081(9) -0.0021(8)
C11 0.0231(9) 0.0253(10) 0.0280(10) -0.0042(8) -0.0038(8) 0.0089(8)
C16 0.0157(8) 0.0299(11) 0.0327(10) -0.0051(8) -0.0012(8) -0.0044(8)
C19 0.0230(9) 0.0347(11) 0.0162(9) 0.0040(8) -0.0013(7) 0.0019(8)
C17 0.0254(10) 0.0285(11) 0.0377(12) 0.0092(9) -0.0037(9) -0.0079(9)
C21 0.0217(10) 0.0255(10) 0.0352(11) -0.0117(9) -0.0037(8) 0.0049(8)
C22 0.026(2) 0.060(3) 0.030(2) 0.012(2) 0.0085(18) 0.014(2)
Cl2 0.0450(14) 0.0447(12) 0.0601(14) 0.0040(8) 0.0237(11) 0.0099(8)

loop_
_atom_type_symbol
_atom_type_description
_atom_type_scat_dispersion_real
_atom_type_scat_dispersion_imag
_atom_type_scat_source
C C 0.0181 0.0091 'International Tables Vol C Tables 4.2.6.8 and 6.1.1.4'
H H 0.0000 0.0000 'International Tables Vol C Tables 4.2.6.8 and 6.1.1.4'
Ag Ag 0.1306 4.2820 'International Tables Vol C Tables 4.2.6.8 and 6.1.1.4'
Cl Cl 0.3639 0.7018 'International Tables Vol C Tables 4.2.6.8 and 6.1.1.4'
F F 0.0727 0.0534 'International Tables Vol C Tables 4.2.6.8 and 6.1.1.4'
N N 0.0311 0.0180 'International Tables Vol C Tables 4.2.6.8 and 6.1.1.4'
O O 0.0492 0.0322 'International Tables Vol C Tables 4.2.6.8 and 6.1.1.4'
P P 0.2955 0.4335 'International Tables Vol C Tables 4.2.6.8 and 6.1.1.4'
S S 0.3331 0.5567 'International Tables Vol C Tables 4.2.6.8 and 6.1.1.4'

loop_
_exptl_crystal_face_index_h
_exptl_crystal_face_index_k
_exptl_crystal_face_index_l
_exptl_crystal_face_perp_dist
0 1 1 0.0402
0 -1 -1 0.0575
0 -1 1 0.0565
0 1 -1 0.0565
1 0 1 0.1335
-1 0 -2 0.1166
-1 1 5 0.0549
1 -1 -5 0.0948
1 -5 -2 0.0572
-2 5 2 0.0835
2 -5 -3 0.0751

loop_
_geom_angle_atom_site_label_1
_geom_angle_atom_site_label_2
_geom_angle_atom_site_label_3
_geom_angle
_geom_angle_site_symmetry_1
_geom_angle_site_symmetry_3
P4 Ag1 Ag1 88.355(11) 3_666 3_666
P4 Ag1 P3 64.327(14) 3_666 3_666
P3 Ag1 Ag1 136.995(12) 3_666 3_666
P2 Ag1 Ag1 79.339(11) 3_666 3_666
P2 Ag1 P4 92.078(14) 3_666 3_666
P2 Ag1 P3 69.805(14) 3_666 3_666
P1 Ag1 Ag1 82.014(12) . 3_666
P1 Ag1 P4 133.488(15) . 3_666
P1 Ag1 P3 140.928(15) . 3_666
P1 Ag1 P2 129.836(15) . 3_666
P4 S2 P1 97.68(2) . .
S2 P4 Ag1 114.95(2) . 3_666
N2 P4 Ag1 91.58(5) . 3_666
N2 P4 S2 105.92(6) . .
N2 P4 C00L 102.22(8) . .
C00L P4 Ag1 138.90(6) . 3_666
C00L P4 S2 98.32(6) . .
P2 S1 P3 91.23(2) . .
S1 P3 Ag1 97.29(2) . 3_666
N2 P3 Ag1 90.10(5) . 3_666
N2 P3 S1 107.31(6) . .
N2 P3 C13 101.74(8) . .
C13 P3 Ag1 153.28(6) . 3_666
C13 P3 S1 101.80(6) . .
S1 P2 Ag1 99.88(2) . 3_666
N1 P2 Ag1 109.40(6) . 3_666
N1 P2 S1 106.03(6) . .
N1 P2 C7 103.11(8) . .
C7 P2 Ag1 132.74(6) . 3_666
C7 P2 S1 103.05(6) . .
S2 P1 Ag1 114.97(2) . .
N1 P1 Ag1 111.01(6) . .
N1 P1 S2 108.60(6) . .
N1 P1 C1 103.42(8) . .
C1 P1 Ag1 117.35(6) . .
C1 P1 S2 100.35(6) . .
O2 S3 O3 115.24(11) . .
O2 S3 O1 114.94(10) . .
O2 S3 C21 103.11(9) . .
O3 S3 O1 115.17(10) . .
O3 S3 C21 103.57(10) . .
O1 S3 C21 102.22(10) . .
P3 N2 P4 113.45(9) . .
C20 N2 P4 122.33(13) . .
C20 N2 P3 122.98(13) . .
P1 N1 P2 116.62(9) . .
C19 N1 P2 120.17(13) . .
C19 N1 P1 121.67(13) . .
C6 C1 P1 123.26(14) . .
C2 C1 P1 116.64(14) . .
C2 C1 C6 120.07(17) . .
C1 C6 H6 120.1 . .
C5 C6 C1 119.72(18) . .
C5 C6 H6 120.1 . .
C1 C2 H2 120.1 . .
C1 C2 C3 119.79(17) . .
C3 C2 H2 120.1 . .
C00N C00L P4 121.83(15) . .
C00N C00L C00X 119.86(17) . .
C00X C00L P4 118.22(14) . .
C7 C8 H8 119.9 . .
C9 C8 H8 119.9 . .
C9 C8 C7 120.11(18) . .
C00L C00N H00N 120.1 . .
C00L C00N C00W 119.77(19) . .
C00W C00N H00N 120.1 . .
C8 C7 P2 118.70(14) . .
C12 C7 P2 121.04(15) . .
C12 C7 C8 119.65(18) . .
C18 C13 P3 114.82(14) . .
C14 C13 P3 125.48(15) . .
C14 C13 C18 119.70(18) . .
C2 C3 H3 120.0 . .
C4 C3 C2 119.99(18) . .
C4 C3 H3 120.0 . .
C8 C9 H9 120.1 . .
C10 C9 C8 119.9(2) . .
C10 C9 H9 120.1 . .
N2 C20 H20A 109.5 . .
N2 C20 H20B 109.5 . .
N2 C20 H20C 109.5 . .
H20A C20 H20B 109.5 . .
H20A C20 H20C 109.5 . .
H20B C20 H20C 109.5 . .
C3 C4 H4 119.8 . .
C3 C4 C5 120.33(18) . .
C5 C4 H4 119.8 . .
C6 C5 C4 120.08(18) . .
C6 C5 H5 120.0 . .
C4 C5 H5 120.0 . .
C9 C10 H10 119.8 . .
C9 C10 C11 120.42(19) . .
C11 C10 H10 119.8 . .
C00N C00W H00W 119.8 . .
C010 C00W C00N 120.30(19) . .
C010 C00W H00W 119.8 . .
C00L C00X H00X 120.2 . .
C013 C00X C00L 119.70(19) . .
C013 C00X H00X 120.2 . .
C13 C18 H18 120.0 . .
C17 C18 C13 119.91(19) . .
C17 C18 H18 120.0 . .
C13 C14 H14 120.0 . .
C13 C14 C15 119.91(19) . .
C15 C14 H14 120.0 . .
C00W C010 H010 120.1 . .
C00W C010 C013 119.86(19) . .
C013 C010 H010 120.1 . .
C7 C12 H12 120.0 . .
C11 C12 C7 119.92(19) . .
C11 C12 H12 120.0 . .
C14 C15 H15 119.9 . .
C16 C15 C14 120.13(19) . .
C16 C15 H15 119.9 . .
C00X C013 H013 119.8 . .
C010 C013 C00X 120.5(2) . .
C010 C013 H013 119.8 . .
C10 C11 C12 120.03(19) . .
C10 C11 H11 120.0 . .
C12 C11 H11 120.0 . .
C15 C16 H16 119.9 . .
C15 C16 C17 120.18(19) . .
C17 C16 H16 119.9 . .
N1 C19 H19A 109.5 . .
N1 C19 H19B 109.5 . .
N1 C19 H19C 109.5 . .
H19A C19 H19B 109.5 . .
H19A C19 H19C 109.5 . .
H19B C19 H19C 109.5 . .
C18 C17 C16 120.2(2) . .
C18 C17 H17 119.9 . .
C16 C17 H17 119.9 . .
F1 C21 S3 111.15(14) . .
F2 C21 S3 111.02(15) . .
F2 C21 F1 107.36(19) . .
F3 C21 S3 111.83(16) . .
F3 C21 F1 107.25(18) . .
F3 C21 F2 108.02(18) . .
Cl1 C22 H22A 109.0 . .
Cl1 C22 H22B 109.0 . .
H22A C22 H22B 107.8 . .
Cl2 C22 Cl1 112.8(3) . .
Cl2 C22 H22A 109.0 . .
Cl2 C22 H22B 109.0 . .

loop_
_geom_bond_atom_site_label_1
_geom_bond_atom_site_label_2
_geom_bond_distance
_geom_bond_site_symmetry_2
Ag1 Ag1 2.9244(3) 3_666
Ag1 P4 2.6432(4) 3_666
Ag1 P3 2.6875(5) 3_666
Ag1 P2 2.6294(5) 3_666
Ag1 P1 2.4246(4) .
S2 P4 2.1184(6) .
S2 P1 2.1201(6) .
P4 Ag1 2.6432(4) 3_666
P4 N2 1.6979(16) .
P4 C00L 1.8201(19) .
S1 P3 2.1447(6) .
S1 P2 2.1125(6) .
P3 Ag1 2.6874(5) 3_666
P3 N2 1.6966(16) .
P3 C13 1.8157(19) .
P2 Ag1 2.6295(5) 3_666
P2 N1 1.7015(16) .
P2 C7 1.8183(19) .
P1 N1 1.6969(16) .
P1 C1 1.8097(19) .
S3 O2 1.4395(15) .
S3 O3 1.4405(16) .
S3 O1 1.4439(16) .
S3 C21 1.826(2) .
Cl1 C22 1.773(6) .
F1 C21 1.340(2) .
F2 C21 1.338(3) .
F3 C21 1.333(3) .
N2 C20 1.476(2) .
N1 C19 1.479(2) .
C1 C6 1.395(3) .
C1 C2 1.392(3) .
C6 H6 0.9300 .
C6 C5 1.390(3) .
C2 H2 0.9300 .
C2 C3 1.396(3) .
C00L C00N 1.393(3) .
C00L C00X 1.396(3) .
C8 H8 0.9300 .
C8 C7 1.400(3) .
C8 C9 1.389(3) .
C00N H00N 0.9300 .
C00N C00W 1.393(3) .
C7 C12 1.394(3) .
C13 C18 1.397(3) .
C13 C14 1.389(3) .
C3 H3 0.9300 .
C3 C4 1.382(3) .
C9 H9 0.9300 .
C9 C10 1.387(3) .
C20 H20A 0.9600 .
C20 H20B 0.9600 .
C20 H20C 0.9600 .
C4 H4 0.9300 .
C4 C5 1.390(3) .
C5 H5 0.9300 .
C10 H10 0.9300 .
C10 C11 1.388(3) .
C00W H00W 0.9300 .
C00W C010 1.384(3) .
C00X H00X 0.9300 .
C00X C013 1.389(3) .
C18 H18 0.9300 .
C18 C17 1.386(3) .
C14 H14 0.9300 .
C14 C15 1.398(3) .
C010 H010 0.9300 .
C010 C013 1.387(3) .
C12 H12 0.9300 .
C12 C11 1.392(3) .
C15 H15 0.9300 .
C15 C16 1.376(3) .
C013 H013 0.9300 .
C11 H11 0.9300 .
C16 H16 0.9300 .
C16 C17 1.390(3) .
C19 H19A 0.9600 .
C19 H19B 0.9600 .
C19 H19C 0.9600 .
C17 H17 0.9300 .
C22 H22A 0.9700 .
C22 H22B 0.9700 .
C22 Cl2 1.739(6) .

loop_
_geom_torsion_atom_site_label_1
_geom_torsion_atom_site_label_2
_geom_torsion_atom_site_label_3
_geom_torsion_atom_site_label_4
_geom_torsion
_geom_torsion_site_symmetry_1
Ag1 P4 N2 P3 7.02(9) 3_666
Ag1 P4 N2 C20 -160.61(15) 3_666
Ag1 P4 C00L C00N 105.25(15) 3_666
Ag1 P4 C00L C00X -71.22(18) 3_666
Ag1 P3 N2 P4 -6.91(8) 3_666
Ag1 P3 N2 C20 160.63(15) 3_666
Ag1 P3 C13 C18 36.6(2) 3_666
Ag1 P3 C13 C14 -144.40(14) 3_666
Ag1 P2 N1 P1 19.01(11) 3_666
Ag1 P2 N1 C19 -147.06(14) 3_666
Ag1 P2 C7 C8 -94.71(16) 3_666
Ag1 P2 C7 C12 76.31(17) 3_666
Ag1 P1 N1 P2 31.14(11) .
Ag1 P1 N1 C19 -163.01(14) .
Ag1 P1 C1 C6 -146.24(14) .
Ag1 P1 C1 C2 35.53(16) .
S2 P4 N2 P3 123.56(8) .
S2 P4 N2 C20 -44.07(16) .
S2 P4 C00L C00N -39.45(16) .
S2 P4 C00L C00X 144.07(15) .
S2 P1 N1 P2 -96.19(9) .
S2 P1 N1 C19 69.66(16) .
S2 P1 C1 C6 -20.95(17) .
S2 P1 C1 C2 160.81(13) .
P4 C00L C00N C00W -178.43(15) .
P4 C00L C00X C013 179.17(16) .
S1 P3 N2 P4 -104.57(8) .
S1 P3 N2 C20 62.97(16) .
S1 P3 C13 C18 171.23(14) .
S1 P3 C13 C14 -9.73(18) .
S1 P2 N1 P1 125.90(8) .
S1 P2 N1 C19 -40.17(16) .
S1 P2 C7 C8 148.28(14) .
S1 P2 C7 C12 -40.70(16) .
P3 C13 C18 C17 178.82(18) .
P3 C13 C14 C15 -179.48(16) .
P2 C7 C12 C11 -170.90(15) .
P1 C1 C6 C5 -178.67(15) .
P1 C1 C2 C3 177.62(15) .
O2 S3 C21 F1 -178.82(16) .
O2 S3 C21 F2 61.75(17) .
O2 S3 C21 F3 -58.98(18) .
O3 S3 C21 F1 -58.38(19) .
O3 S3 C21 F2 -177.82(15) .
O3 S3 C21 F3 61.46(18) .
O1 S3 C21 F1 61.62(18) .
O1 S3 C21 F2 -57.82(16) .
O1 S3 C21 F3 -178.54(15) .
N2 P4 C00L C00N -147.83(15) .
N2 P4 C00L C00X 35.69(17) .
N2 P3 C13 C18 -78.05(16) .
N2 P3 C13 C14 100.98(18) .
N1 P2 C7 C8 38.09(17) .
N1 P2 C7 C12 -150.89(15) .
N1 P1 C1 C6 91.19(17) .
N1 P1 C1 C2 -87.04(16) .
C1 P1 N1 P2 157.83(10) .
C1 P1 N1 C19 -36.32(17) .
C1 C6 C5 C4 1.0(3) .
C1 C2 C3 C4 1.3(3) .
C6 C1 C2 C3 -0.7(3) .
C2 C1 C6 C5 -0.5(3) .
C2 C3 C4 C5 -0.8(3) .
C00L P4 N2 P3 -133.99(9) .
C00L P4 N2 C20 58.38(17) .
C00L C00N C00W C010 -0.1(3) .
C00L C00X C013 C010 -1.1(3) .
C8 C7 C12 C11 0.0(3) .
C8 C9 C10 C11 0.1(3) .
C00N C00L C00X C013 2.6(3) .
C00N C00W C010 C013 1.6(3) .
C7 P2 N1 P1 -126.15(10) .
C7 P2 N1 C19 67.78(16) .
C7 C8 C9 C10 0.1(3) .
C7 C12 C11 C10 0.1(3) .
C13 P3 N2 P4 148.97(10) .
C13 P3 N2 C20 -43.50(17) .
C13 C18 C17 C16 0.7(4) .
C13 C14 C15 C16 0.9(3) .
C3 C4 C5 C6 -0.4(3) .
C9 C8 C7 P2 171.02(15) .
C9 C8 C7 C12 -0.1(3) .
C9 C10 C11 C12 -0.1(3) .
C00W C010 C013 C00X -1.0(3) .
C00X C00L C00N C00W -2.0(3) .
C18 C13 C14 C15 -0.5(3) .
C14 C13 C18 C17 -0.3(3) .
C14 C15 C16 C17 -0.5(3) .
C15 C16 C17 C18 -0.3(4) .

loop_
_exptl_oxdiff_crystal_face_indexfrac_h
_exptl_oxdiff_crystal_face_indexfrac_k
_exptl_oxdiff_crystal_face_indexfrac_l
_exptl_oxdiff_crystal_face_x
_exptl_oxdiff_crystal_face_y
_exptl_oxdiff_crystal_face_z
0.0005 0.9992 0.9994 0.0403 -0.0656 -0.0973
-0.0005 -0.9992 -0.9994 -0.0403 0.0656 0.0973
-0.0011 -0.9991 0.9995 0.0091 0.1122 -0.0521
0.0011 0.9991 -0.9995 -0.0091 -0.1122 0.0521
0.9986 -0.0011 1.0003 0.1606 0.0373 -0.0370
-0.9984 0.0010 -1.9998 -0.1853 -0.0606 0.1117
-0.9995 1.0004 4.9963 0.0032 0.0136 -0.4338
0.9995 -1.0004 -4.9963 -0.0032 -0.0136 0.4338
0.9954 -4.9968 -1.9979 0.0087 0.4118 0.3002
-1.9943 4.9979 1.9971 -0.1446 -0.4259 -0.3379
1.9946 -4.9979 -2.9965 0.1199 0.4025 0.4126
